data_4509698
loop_
_publ_author_name
'Liang, Xiao-Qiang'
'Li, Dong-Ping'
'Zhou, Xin-Hui'
'Sui, Yan'
'Li, Yi-Zhi'
'Zuo, Jing-Lin'
'You, Xiao-Zeng'

_publ_section_title
;
 Metal&#x2212;Organic Coordination Polymers Generated from Chiral
 Camphoric Acid and Flexible Ligands with Different Spacer Lengths:
 Syntheses, Structures, and Properties
;
_journal_issue 11
_journal_name_full 'Crystal Growth &amp; Design'
_journal_page_first 4872
_journal_paper_doi 10.1021/cg900676x
_journal_volume 9
_journal_year 2009
_chemical_formula_moiety '4(C20 H30 Cd N6 O4), 2(H2 O)'
_chemical_formula_sum 'C80 H124 Cd4 N24 O18'
_chemical_formula_weight 2159.63
_chemical_name_systematic
; 
 ? 
;
_space_group_IT_number 14
_symmetry_cell_setting monoclinic
_symmetry_space_group_name_Hall '-P 2ybc'
_symmetry_space_group_name_H-M 'P 1 21/c 1'
_atom_sites_solution_hydrogens geom
_atom_sites_solution_primary direct
_atom_sites_solution_secondary difmap
_audit_creation_method SHELXL-97
_cell_angle_alpha 90.00
_cell_angle_beta 108.974(8)
_cell_angle_gamma 90.00
_cell_formula_units_Z 1
_cell_length_a 19.941(12)
_cell_length_b 9.571(6)
_cell_length_c 13.145(8)
_cell_measurement_reflns_used 2787
_cell_measurement_temperature 291(2)
_cell_measurement_theta_max 21.192
_cell_measurement_theta_min 2.387
_cell_volume 2372(3)
_computing_cell_refinement SMART
_computing_data_collection 'SMART (Bruker, 2000)'
_computing_data_reduction 'SAINT (Bruker, 2000)'
_computing_molecular_graphics SHELXTL
_computing_publication_material SHELXTL
_computing_structure_refinement SHELXTL
_computing_structure_solution 'SHELXTL (Bruker, 2000)'
_diffrn_ambient_temperature 291(2)
_diffrn_measured_fraction_theta_full 0.998
_diffrn_measured_fraction_theta_max 0.998
_diffrn_measurement_device_type 'Bruker Smart Apex CCD'
_diffrn_measurement_method 'phi and omega scans'
_diffrn_radiation_monochromator graphite
_diffrn_radiation_source 'sealed tube'
_diffrn_radiation_type MoK\a
_diffrn_radiation_wavelength 0.71073
_diffrn_reflns_av_R_equivalents 0.0462
_diffrn_reflns_av_sigmaI/netI 0.0804
_diffrn_reflns_limit_h_max 24
_diffrn_reflns_limit_h_min -22
_diffrn_reflns_limit_k_max 11
_diffrn_reflns_limit_k_min -6
_diffrn_reflns_limit_l_max 14
_diffrn_reflns_limit_l_min -16
_diffrn_reflns_number 12116
_diffrn_reflns_theta_full 26.00
_diffrn_reflns_theta_max 26.00
_diffrn_reflns_theta_min 2.16
_exptl_absorpt_coefficient_mu 0.960
_exptl_absorpt_correction_T_max 0.8312
_exptl_absorpt_correction_T_min 0.7749
_exptl_absorpt_correction_type multi-scan
_exptl_absorpt_process_details 'SDABS; Bruker, 2000'
_exptl_crystal_colour colorless
_exptl_crystal_density_diffrn 1.512
_exptl_crystal_density_method 'not measured'
_exptl_crystal_description plate
_exptl_crystal_F_000 1108
_exptl_crystal_size_max 0.28
_exptl_crystal_size_mid 0.22
_exptl_crystal_size_min 0.10
_refine_diff_density_max 0.790
_refine_diff_density_min -1.067
_refine_diff_density_rms 0.106
_refine_ls_extinction_method none
_refine_ls_goodness_of_fit_ref 1.033
_refine_ls_hydrogen_treatment constr
_refine_ls_matrix_type full
_refine_ls_number_parameters 296
_refine_ls_number_reflns 4648
_refine_ls_number_restraints 0
_refine_ls_restrained_S_all 1.033
_refine_ls_R_factor_all 0.0762
_refine_ls_R_factor_gt 0.0536
_refine_ls_shift/su_max 0.000
_refine_ls_shift/su_mean 0.000
_refine_ls_structure_factor_coef Fsqd
_refine_ls_weighting_details 'calc w=1/[\s^2^(Fo^2^)+(0.0400P)^2^+1.9900P] where P=(Fo^2^+2Fc^2^)/3'
_refine_ls_weighting_scheme calc
_refine_ls_wR_factor_gt 0.1023
_refine_ls_wR_factor_ref 0.1063
_reflns_number_gt 3378
_reflns_number_total 4648
_reflns_threshold_expression >2sigma(I)
_cod_data_source_file cg900676xsup1.cif
_cod_data_source_block 4
_cod_depositor_comments
;
The following automatic conversions were performed:

'_symmetry_cell_setting' value 'Monoclinic' changed to 'monoclinic'
according to /home/saulius/struct/CIF-dictionaries/cif_core.dic
dictionary named 'cif_core.dic' version 2.4.2 from 2011-04-26.

Automatic conversion script
Id: cif_fix_values 1891 2012-01-12 08:04:46Z andrius 
;
_cod_original_cell_volume 2373(2)
_cod_original_sg_symbol_H-M 'P2(1)/c  '
_cod_database_code 4509698

loop_
_symmetry_equiv_pos_as_xyz
'x, y, z'
'-x, y+1/2, -z+1/2'
'-x, -y, -z'
'x, -y-1/2, z-1/2'

loop_
_atom_site_label
_atom_site_type_symbol
_atom_site_fract_x
_atom_site_fract_y
_atom_site_fract_z
_atom_site_U_iso_or_equiv
_atom_site_adp_type
_atom_site_occupancy
_atom_site_symmetry_multiplicity
_atom_site_calc_flag
_atom_site_refinement_flags
_atom_site_disorder_assembly
_atom_site_disorder_group
C1 C 0.2586(3) 0.0020(5) 0.7582(5) 0.0405(13) Uani 1 1 d . D .
C2 C 0.2603(3) -0.1394(5) 0.6997(4) 0.0404(13) Uani 1 1 d . . .
H2 H 0.2198 -0.1349 0.6356 0.048 Uiso 0.50 1 d PR A 1
C3 C 0.3221(3) -0.1794(7) 0.6619(5) 0.0541(16) Uani 1 1 d . D .
H3A H 0.3672 -0.1493 0.7119 0.065 Uiso 1 1 calc R . .
H3B H 0.3166 -0.1432 0.5907 0.065 Uiso 1 1 calc R . .
C4 C 0.3130(3) -0.3450(7) 0.6617(5) 0.0545(16) Uani 1 1 d . . .
H4A H 0.3058 -0.3783 0.5893 0.065 Uiso 1 1 calc R D .
H4B H 0.3572 -0.3847 0.7077 0.065 Uiso 1 1 calc R . .
C5 C 0.2529(3) -0.4027(6) 0.6982(4) 0.0379(12) Uani 1 1 d . C .
H5 H 0.2112 -0.4103 0.6360 0.045 Uiso 0.50 1 d PR B 2
C6 C 0.2464(3) -0.2688(7) 0.7599(5) 0.0520(15) Uani 1 1 d . C .
C7 C 0.2637(3) -0.5411(6) 0.7569(4) 0.0390(13) Uani 1 1 d . . .
C8 C 0.2856(3) -0.2664(6) 0.8831(5) 0.0485(14) Uani 1 1 d . . .
H8A H 0.3357 -0.2744 0.8967 0.073 Uiso 1 1 calc R D .
H8B H 0.2696 -0.3431 0.9162 0.073 Uiso 1 1 calc R . .
H8C H 0.2756 -0.1800 0.9125 0.073 Uiso 1 1 calc R . .
C9 C 0.1705(4) -0.2457(8) 0.7614(6) 0.0659(18) Uani 1 1 d . . .
H9B H 0.1403 -0.3189 0.7216 0.099 Uiso 1 1 calc R D .
H9C H 0.1533 -0.1572 0.7291 0.099 Uiso 1 1 calc R . .
H9A H 0.1704 -0.2467 0.8343 0.099 Uiso 1 1 calc R . .
C10 C 0.1874(6) -0.4197(15) 0.6007(9) 0.053(2) Uani 0.50 1 d P C 1
H10A H 0.1520 -0.4705 0.6205 0.079 Uiso 0.50 1 calc PR C 1
H10B H 0.1994 -0.4700 0.5459 0.079 Uiso 0.50 1 calc PR C 1
H10C H 0.1692 -0.3292 0.5739 0.079 Uiso 0.50 1 calc PR C 1
C10' C 0.1884(6) -0.1333(15) 0.5897(9) 0.053(2) Uani 0.50 1 d P D 2
H10E H 0.1627 -0.0486 0.5900 0.079 Uiso 0.50 1 calc PR D 2
H10F H 0.1586 -0.2122 0.5891 0.079 Uiso 0.50 1 calc PR D 2
H10D H 0.2028 -0.1356 0.5267 0.079 Uiso 0.50 1 calc PR D 2
C11 C 0.1212(3) 0.1033(6) 0.8865(5) 0.0453(14) Uani 1 1 d . . .
H11 H 0.1170 0.0573 0.8225 0.054 Uiso 1 1 calc R . .
C12 C 0.1631(3) 0.2279(7) 1.0253(4) 0.0431(13) Uani 1 1 d . . .
H12 H 0.1908 0.2839 1.0810 0.052 Uiso 1 1 calc R . .
C13 C 0.0591(3) 0.1881(6) 1.0976(5) 0.0456(14) Uani 1 1 d . . .
H13A H 0.0903 0.2176 1.1675 0.055 Uiso 1 1 calc R . .
H13B H 0.0354 0.1019 1.1045 0.055 Uiso 1 1 calc R . .
C14 C 0.0054(3) 0.3061(6) 1.0387(4) 0.0461(15) Uani 1 1 d . . .
H14A H -0.0206 0.2724 0.9672 0.055 Uiso 1 1 calc R . .
H14B H -0.0286 0.3168 1.0767 0.055 Uiso 1 1 calc R . .
C15 C 0.0331(3) 0.4482(7) 1.0270(5) 0.0469(14) Uani 1 1 d . . .
H15A H 0.0631 0.4432 0.9819 0.056 Uiso 1 1 calc R . .
H15B H 0.0613 0.4837 1.0969 0.056 Uiso 1 1 calc R . .
C16 C 0.3738(3) 0.2618(6) 1.1197(4) 0.0382(12) Uani 1 1 d . D .
H16 H 0.3481 0.2006 1.1476 0.046 Uiso 1 1 calc R . .
C17 C 0.4613(3) 0.4045(5) 1.1182(4) 0.0325(11) Uani 1 1 d . D .
H17 H 0.5033 0.4554 1.1398 0.039 Uiso 1 1 calc R . .
C18 C 0.4697(3) 0.3145(6) 1.2931(4) 0.0418(13) Uani 1 1 d . D .
H18A H 0.4409 0.2539 1.3212 0.050 Uiso 1 1 calc R . .
H18B H 0.5162 0.2719 1.3095 0.050 Uiso 1 1 calc R . .
C19 C 0.4773(3) 0.4502(6) 1.3474(4) 0.0431(14) Uani 1 1 d . . .
H19A H 0.4326 0.5001 1.3226 0.052 Uiso 1 1 calc R . .
H19B H 0.5126 0.5056 1.3293 0.052 Uiso 1 1 calc R . .
C20 C 0.5001(3) 0.4311(6) 1.4715(4) 0.0462(14) Uani 1 1 d . . .
H20A H 0.4679 0.3665 1.4888 0.055 Uiso 1 1 calc R . .
H20B H 0.5473 0.3910 1.4972 0.055 Uiso 1 1 calc R . .
Cd1 Cd 0.265890(19) 0.23750(3) 0.87031(3) 0.02980(12) Uani 1 1 d . . .
N1 N 0.1806(2) 0.1809(5) 0.9387(3) 0.0363(10) Uani 1 1 d . D .
N2 N 0.0741(3) 0.0969(6) 0.9271(4) 0.0487(12) Uani 1 1 d . . .
N3 N 0.0979(2) 0.1770(6) 1.0140(3) 0.0459(12) Uani 1 1 d . . .
N4 N 0.3570(2) 0.3053(4) 1.0198(3) 0.0351(10) Uani 1 1 d . D .
N5 N 0.4105(2) 0.3983(5) 1.0165(3) 0.0372(10) Uani 1 1 d . . .
N6 N 0.4368(2) 0.3246(5) 1.1744(3) 0.0379(11) Uani 1 1 d . . .
O1 O 0.3152(2) -0.5999(4) 0.7755(3) 0.0437(9) Uani 1 1 d . . .
O2 O 0.20809(19) -0.5620(4) 0.7848(3) 0.0430(9) Uani 1 1 d . . .
O3 O 0.3112(2) 0.0289(4) 0.8377(3) 0.0428(9) Uani 1 1 d . D .
O4 O 0.2088(2) 0.0791(4) 0.7218(3) 0.0404(9) Uani 1 1 d . D .
O5 O 0.1450(5) 0.5044(9) 0.8925(7) 0.058(2) Uani 0.50 1 d P . .
H5D H 0.1645 0.4317 0.8715 0.069 Uiso 0.50 1 d PR . .
H5A H 0.1035 0.5102 0.8563 0.069 Uiso 0.50 1 d PR . .

loop_
_atom_site_aniso_label
_atom_site_aniso_U_11
_atom_site_aniso_U_22
_atom_site_aniso_U_33
_atom_site_aniso_U_23
_atom_site_aniso_U_13
_atom_site_aniso_U_12
C1 0.047(4) 0.032(3) 0.043(3) -0.013(2) 0.016(3) -0.008(2)
C2 0.064(4) 0.019(2) 0.030(3) 0.002(2) 0.003(2) 0.018(2)
C3 0.056(4) 0.058(4) 0.046(4) -0.019(3) 0.013(3) -0.005(3)
C4 0.049(4) 0.061(4) 0.053(4) -0.007(3) 0.015(3) -0.008(3)
C5 0.033(3) 0.039(3) 0.036(3) 0.015(2) 0.003(2) -0.002(2)
C6 0.061(4) 0.046(3) 0.048(3) -0.006(3) 0.017(3) 0.003(3)
C7 0.047(4) 0.036(3) 0.026(3) -0.009(2) 0.002(3) -0.006(3)
C8 0.066(4) 0.036(3) 0.047(3) 0.012(3) 0.024(3) 0.014(3)
C9 0.067(4) 0.064(4) 0.062(4) -0.008(4) 0.014(3) 0.013(4)
C10 0.053(5) 0.071(6) 0.041(4) 0.013(4) 0.024(4) -0.001(5)
C10' 0.053(5) 0.071(6) 0.041(4) 0.013(4) 0.024(4) -0.001(5)
C11 0.042(3) 0.046(3) 0.037(3) -0.012(2) -0.002(3) -0.013(3)
C12 0.038(3) 0.059(4) 0.035(3) -0.007(3) 0.016(2) -0.008(3)
C13 0.037(3) 0.050(3) 0.049(3) -0.011(3) 0.014(3) 0.008(2)
C14 0.024(3) 0.065(4) 0.032(3) -0.001(3) -0.015(2) 0.002(2)
C15 0.034(3) 0.061(4) 0.047(3) 0.021(3) 0.015(3) 0.012(3)
C16 0.047(3) 0.031(3) 0.038(3) -0.006(2) 0.016(2) -0.017(2)
C17 0.033(3) 0.037(3) 0.024(2) -0.011(2) 0.005(2) -0.002(2)
C18 0.044(3) 0.038(3) 0.027(3) 0.004(2) -0.010(2) 0.005(2)
C19 0.027(3) 0.058(3) 0.035(3) -0.021(3) -0.003(2) 0.009(2)
C20 0.052(3) 0.048(3) 0.040(3) 0.015(3) 0.018(3) 0.017(3)
Cd1 0.03635(19) 0.01739(16) 0.03457(19) -0.00728(15) 0.01004(14) -0.00728(15)
N1 0.035(2) 0.046(2) 0.026(2) -0.0017(18) 0.0072(18) -0.0101(19)
N2 0.044(3) 0.060(3) 0.042(3) -0.016(2) 0.014(2) -0.014(2)
N3 0.039(3) 0.072(3) 0.024(2) -0.016(2) 0.0071(19) -0.006(2)
N4 0.031(2) 0.0223(19) 0.040(2) 0.0005(17) -0.0045(19) -0.0065(16)
N5 0.031(2) 0.058(3) 0.023(2) 0.0045(19) 0.0094(18) -0.004(2)
N6 0.053(3) 0.048(3) 0.0094(17) 0.0012(17) 0.0047(18) 0.006(2)
O1 0.046(2) 0.050(2) 0.037(2) 0.0006(18) 0.0160(18) -0.013(2)
O2 0.035(2) 0.046(2) 0.035(2) 0.0112(17) -0.0078(16) 0.0049(17)
O3 0.044(2) 0.0302(18) 0.053(2) -0.0119(17) 0.0131(19) -0.0011(17)
O4 0.052(2) 0.0327(19) 0.0344(19) -0.0195(16) 0.0113(17) 0.0044(18)
O5 0.058(5) 0.056(5) 0.046(5) 0.016(4) -0.001(4) 0.003(4)

loop_
_atom_type_symbol
_atom_type_description
_atom_type_scat_dispersion_real
_atom_type_scat_dispersion_imag
_atom_type_scat_source
C C 0.0033 0.0016 'International Tables Vol C Tables 4.2.6.8 and 6.1.1.4'
H H 0.0000 0.0000 'International Tables Vol C Tables 4.2.6.8 and 6.1.1.4'
N N 0.0061 0.0033 'International Tables Vol C Tables 4.2.6.8 and 6.1.1.4'
O O 0.0106 0.0060 'International Tables Vol C Tables 4.2.6.8 and 6.1.1.4'
Cd Cd -0.8075 1.2024 'International Tables Vol C Tables 4.2.6.8 and 6.1.1.4'

loop_
_geom_angle_atom_site_label_1
_geom_angle_atom_site_label_2
_geom_angle_atom_site_label_3
_geom_angle
_geom_angle_site_symmetry_1
_geom_angle_site_symmetry_3
O4 C1 O3 124.6(5) . .
O4 C1 C2 118.9(5) . .
O3 C1 C2 116.5(5) . .
O4 C1 Cd1 65.9(3) . .
O3 C1 Cd1 58.8(3) . .
C2 C1 Cd1 175.2(4) . .
C3 C2 C6 105.4(5) . .
C3 C2 C1 121.9(5) . .
C6 C2 C1 114.0(5) . .
C3 C2 C10' 106.5(6) . .
C6 C2 C10' 103.0(6) . .
C1 C2 C10' 104.2(6) . .
C3 C2 H2 105.3 . .
C6 C2 H2 104.3 . .
C1 C2 H2 104.3 . .
C10' C2 H2 1.5 . .
C2 C3 C4 98.4(5) . .
C2 C3 H3A 112.1 . .
C4 C3 H3A 112.1 . .
C2 C3 H3B 112.1 . .
C4 C3 H3B 112.1 . .
H3A C3 H3B 109.7 . .
C5 C4 C3 117.3(5) . .
C5 C4 H4A 108.0 . .
C3 C4 H4A 108.0 . .
C5 C4 H4B 108.0 . .
C3 C4 H4B 108.0 . .
H4A C4 H4B 107.2 . .
C10 C5 C7 106.3(6) . .
C10 C5 C4 108.8(6) . .
C7 C5 C4 118.6(5) . .
C10 C5 C6 109.8(7) . .
C7 C5 C6 118.7(5) . .
C4 C5 C6 94.1(5) . .
C10 C5 H5 1.8 . .
C7 C5 H5 108.0 . .
C4 C5 H5 108.0 . .
C6 C5 H5 108.3 . .
C9 C6 C2 103.5(5) . .
C9 C6 C5 112.1(5) . .
C2 C6 C5 109.8(5) . .
C9 C6 C8 98.5(5) . .
C2 C6 C8 114.2(5) . .
C5 C6 C8 117.4(5) . .
O1 C7 O2 131.9(6) . .
O1 C7 C5 121.2(6) . .
O2 C7 C5 106.7(5) . .
O1 C7 Cd1 67.8(3) . 1_545
O2 C7 Cd1 64.2(3) . 1_545
C5 C7 Cd1 170.3(4) . 1_545
C6 C8 H8A 109.5 . .
C6 C8 H8B 109.5 . .
H8A C8 H8B 109.5 . .
C6 C8 H8C 109.5 . .
H8A C8 H8C 109.5 . .
H8B C8 H8C 109.5 . .
C6 C9 H9B 109.5 . .
C6 C9 H9C 109.5 . .
H9B C9 H9C 109.5 . .
C6 C9 H9A 109.5 . .
H9B C9 H9A 109.5 . .
H9C C9 H9A 109.5 . .
C5 C10 H5 3.2 . .
C5 C10 H10A 109.5 . .
H5 C10 H10A 111.2 . .
C5 C10 H10B 109.5 . .
H5 C10 H10B 110.9 . .
C5 C10 H10C 109.5 . .
H5 C10 H10C 106.3 . .
C2 C10' H2 2.0 . .
C2 C10' H10E 109.5 . .
C2 C10' H10F 109.5 . .
H10E C10' H10F 109.5 . .
C2 C10' H10D 109.5 . .
H10E C10' H10D 109.5 . .
H10F C10' H10D 109.5 . .
N2 C11 N1 117.9(5) . .
N2 C11 H11 121.0 . .
N1 C11 H11 121.0 . .
N3 C12 N1 106.6(5) . .
N3 C12 H12 126.7 . .
N1 C12 H12 126.7 . .
N3 C13 C14 96.8(5) . .
N3 C13 H13A 112.4 . .
C14 C13 H13A 112.4 . .
N3 C13 H13B 112.4 . .
C14 C13 H13B 112.4 . .
H13A C13 H13B 110.0 . .
C15 C14 C13 119.2(4) . .
C15 C14 H14A 107.5 . .
C13 C14 H14A 107.5 . .
C15 C14 H14B 107.5 . .
C13 C14 H14B 107.5 . .
H14A C14 H14B 107.0 . .
C14 C15 C15 109.0(6) . 3_567
C14 C15 H15A 109.9 . .
C15 C15 H15A 109.9 3_567 .
C14 C15 H15B 109.9 . .
C15 C15 H15B 109.9 3_567 .
H15A C15 H15B 108.3 . .
N4 C16 N6 106.2(4) . .
N4 C16 H16 126.9 . .
N6 C16 H16 126.9 . .
N6 C17 N5 103.6(4) . .
N6 C17 H17 128.2 . .
N5 C17 H17 128.2 . .
C19 C18 N6 113.2(4) . .
C19 C18 H18A 108.9 . .
N6 C18 H18A 108.9 . .
C19 C18 H18B 108.9 . .
N6 C18 H18B 108.9 . .
H18A C18 H18B 107.8 . .
C18 C19 C20 110.8(5) . .
C18 C19 H19A 109.5 . .
C20 C19 H19A 109.5 . .
C18 C19 H19B 109.5 . .
C20 C19 H19B 109.5 . .
H19A C19 H19B 108.1 . .
C20 C20 C19 111.6(6) 3_668 .
C20 C20 H20A 109.3 3_668 .
C19 C20 H20A 109.3 . .
C20 C20 H20B 109.3 3_668 .
C19 C20 H20B 109.3 . .
H20A C20 H20B 108.0 . .
N1 Cd1 O3 105.21(16) . .
N1 Cd1 N4 102.64(16) . .
O3 Cd1 N4 98.99(15) . .
N1 Cd1 O2 94.13(16) . 1_565
O3 Cd1 O2 142.31(14) . 1_565
N4 Cd1 O2 108.06(14) . 1_565
N1 Cd1 O1 149.53(16) . 1_565
O3 Cd1 O1 102.45(15) . 1_565
N4 Cd1 O1 85.26(15) . 1_565
O2 Cd1 O1 55.68(15) 1_565 1_565
N1 Cd1 O4 87.32(15) . .
O3 Cd1 O4 54.42(13) . .
N4 Cd1 O4 153.39(14) . .
O2 Cd1 O4 95.56(14) 1_565 .
O1 Cd1 O4 98.66(14) 1_565 .
N1 Cd1 C7 123.99(19) . 1_565
O3 Cd1 C7 122.77(17) . 1_565
N4 Cd1 C7 97.01(16) . 1_565
O2 Cd1 C7 29.92(16) 1_565 1_565
O1 Cd1 C7 25.77(15) 1_565 1_565
O4 Cd1 C7 97.59(15) . 1_565
N1 Cd1 C1 96.05(17) . .
O3 Cd1 C1 27.68(16) . .
N4 Cd1 C1 126.67(17) . .
O2 Cd1 C1 119.93(17) 1_565 .
O1 Cd1 C1 102.65(16) 1_565 .
O4 Cd1 C1 26.76(15) . .
C7 Cd1 C1 112.72(17) 1_565 .
C12 N1 C11 100.4(5) . .
C12 N1 Cd1 133.4(4) . .
C11 N1 Cd1 125.1(4) . .
C11 N2 N3 103.7(5) . .
N2 N3 C12 111.3(4) . .
N2 N3 C13 122.2(5) . .
C12 N3 C13 125.8(4) . .
C16 N4 N5 106.4(4) . .
C16 N4 Cd1 129.8(3) . .
N5 N4 Cd1 123.5(3) . .
C17 N5 N4 108.8(4) . .
C17 N6 C16 114.9(4) . .
C17 N6 C18 121.9(5) . .
C16 N6 C18 122.7(5) . .
C7 O1 Cd1 86.5(4) . 1_545
C7 O2 Cd1 85.9(3) . 1_545
C1 O3 Cd1 93.6(3) . .
C1 O4 Cd1 87.3(3) . .
H5D O5 H5A 109.9 . .

loop_
_geom_bond_atom_site_label_1
_geom_bond_atom_site_label_2
_geom_bond_distance
_geom_bond_site_symmetry_2
C1 O4 1.204(7) .
C1 O3 1.243(7) .
C1 C2 1.562(7) .
C1 Cd1 2.671(5) .
C2 C3 1.520(8) .
C2 C6 1.542(8) .
C2 C10' 1.674(13) .
C2 H2 0.9601 .
C3 C4 1.595(9) .
C3 H3A 0.9700 .
C3 H3B 0.9700 .
C4 C5 1.531(8) .
C4 H4A 0.9700 .
C4 H4B 0.9700 .
C5 C10 1.511(13) .
C5 C7 1.513(7) .
C5 C6 1.545(8) .
C5 H5 0.9599 .
C6 C9 1.537(9) .
C6 C8 1.553(8) .
C7 O1 1.125(7) .
C7 O2 1.292(7) .
C7 Cd1 2.583(6) 1_545
C8 H8A 0.9600 .
C8 H8B 0.9600 .
C8 H8C 0.9600 .
C9 H9B 0.9600 .
C9 H9C 0.9600 .
C9 H9A 0.9600 .
C10 H5 0.5522 .
C10 H10A 0.9600 .
C10 H10B 0.9600 .
C10 H10C 0.9600 .
C10' H2 0.7145 .
C10' H10E 0.9600 .
C10' H10F 0.9600 .
C10' H10D 0.9600 .
C11 N2 1.222(7) .
C11 N1 1.377(6) .
C11 H11 0.9300 .
C12 N3 1.352(7) .
C12 N1 1.370(7) .
C12 H12 0.9300 .
C13 N3 1.538(7) .
C13 C14 1.576(8) .
C13 H13A 0.9700 .
C13 H13B 0.9700 .
C14 C15 1.495(9) .
C14 H14A 0.9700 .
C14 H14B 0.9700 .
C15 C15 1.618(10) 3_567
C15 H15A 0.9700 .
C15 H15B 0.9700 .
C16 N4 1.313(7) .
C16 N6 1.366(7) .
C16 H16 0.9300 .
C17 N6 1.266(7) .
C17 N5 1.391(6) .
C17 H17 0.9300 .
C18 C19 1.466(7) .
C18 N6 1.486(6) .
C18 H18A 0.9700 .
C18 H18B 0.9700 .
C19 C20 1.556(7) .
C19 H19A 0.9700 .
C19 H19B 0.9700 .
C20 C20 1.517(12) 3_668
C20 H20A 0.9700 .
C20 H20B 0.9700 .
Cd1 N1 2.233(4) .
Cd1 O3 2.288(4) .
Cd1 N4 2.294(4) .
Cd1 O2 2.331(4) 1_565
Cd1 O1 2.395(4) 1_565
Cd1 O4 2.441(3) .
Cd1 C7 2.583(6) 1_565
N2 N3 1.328(6) .
N4 N5 1.400(6) .
O1 Cd1 2.395(4) 1_545
O2 Cd1 2.331(4) 1_545
O5 H5D 0.8846 .
O5 H5A 0.8106 .

loop_
_geom_torsion_atom_site_label_1
_geom_torsion_atom_site_label_2
_geom_torsion_atom_site_label_3
_geom_torsion_atom_site_label_4
_geom_torsion
_geom_torsion_site_symmetry_1
_geom_torsion_site_symmetry_4
O4 C1 C2 C3 124.4(6) . .
O3 C1 C2 C3 -52.7(7) . .
Cd1 C1 C2 C3 -57(5) . .
O4 C1 C2 C6 -107.3(6) . .
O3 C1 C2 C6 75.6(7) . .
Cd1 C1 C2 C6 71(5) . .
O4 C1 C2 C10' 4.3(8) . .
O3 C1 C2 C10' -172.8(6) . .
Cd1 C1 C2 C10' -177(5) . .
C6 C2 C3 C4 23.4(6) . .
C1 C2 C3 C4 155.4(5) . .
C10' C2 C3 C4 -85.6(7) . .
C2 C3 C4 C5 -1.3(7) . .
C3 C4 C5 C10 91.8(8) . .
C3 C4 C5 C7 -146.7(5) . .
C3 C4 C5 C6 -20.6(6) . .
C3 C2 C6 C9 -160.8(5) . .
C1 C2 C6 C9 62.9(6) . .
C10' C2 C6 C9 -49.4(7) . .
C3 C2 C6 C5 -41.0(6) . .
C1 C2 C6 C5 -177.3(5) . .
C10' C2 C6 C5 70.4(7) . .
C3 C2 C6 C8 93.3(6) . .
C1 C2 C6 C8 -43.0(7) . .
C10' C2 C6 C8 -155.3(6) . .
C10 C5 C6 C9 38.3(8) . .
C7 C5 C6 C9 -84.1(7) . .
C4 C5 C6 C9 149.9(5) . .
C10 C5 C6 C2 -76.0(7) . .
C7 C5 C6 C2 161.5(5) . .
C4 C5 C6 C2 35.6(5) . .
C10 C5 C6 C8 151.3(7) . .
C7 C5 C6 C8 28.9(8) . .
C4 C5 C6 C8 -97.1(6) . .
C10 C5 C7 O1 124.1(7) . .
C4 C5 C7 O1 1.3(8) . .
C6 C5 C7 O1 -111.8(6) . .
C10 C5 C7 O2 -61.3(7) . .
C4 C5 C7 O2 175.9(5) . .
C6 C5 C7 O2 62.8(6) . .
C10 C5 C7 Cd1 -80(2) . 1_545
C4 C5 C7 Cd1 157(2) . 1_545
C6 C5 C7 Cd1 44(2) . 1_545
N3 C13 C14 C15 -65.7(6) . .
C13 C14 C15 C15 -175.3(6) . 3_567
N6 C18 C19 C20 170.5(5) . .
C18 C19 C20 C20 -173.3(6) . 3_668
O4 C1 Cd1 N1 71.7(4) . .
O3 C1 Cd1 N1 -111.5(3) . .
C2 C1 Cd1 N1 -107(5) . .
O4 C1 Cd1 O3 -176.9(6) . .
C2 C1 Cd1 O3 5(5) . .
O4 C1 Cd1 N4 -177.7(3) . .
O3 C1 Cd1 N4 -0.8(4) . .
C2 C1 Cd1 N4 4(5) . .
O4 C1 Cd1 O2 -26.6(4) . 1_565
O3 C1 Cd1 O2 150.2(3) . 1_565
C2 C1 Cd1 O2 155(5) . 1_565
O4 C1 Cd1 O1 -84.1(3) . 1_565
O3 C1 Cd1 O1 92.7(3) . 1_565
C2 C1 Cd1 O1 98(5) . 1_565
O3 C1 Cd1 O4 176.9(6) . .
C2 C1 Cd1 O4 -178(100) . .
O4 C1 Cd1 C7 -59.2(4) . 1_565
O3 C1 Cd1 C7 117.7(3) . 1_565
C2 C1 Cd1 C7 122(5) . 1_565
N3 C12 N1 C11 -1.0(6) . .
N3 C12 N1 Cd1 167.1(4) . .
N2 C11 N1 C12 -0.4(7) . .
N2 C11 N1 Cd1 -169.9(4) . .
O3 Cd1 N1 C12 133.7(5) . .
N4 Cd1 N1 C12 30.6(5) . .
O2 Cd1 N1 C12 -79.0(5) 1_565 .
O1 Cd1 N1 C12 -71.8(6) 1_565 .
O4 Cd1 N1 C12 -174.4(5) . .
C7 Cd1 N1 C12 -77.0(5) 1_565 .
C1 Cd1 N1 C12 160.3(5) . .
O3 Cd1 N1 C11 -60.7(5) . .
N4 Cd1 N1 C11 -163.8(4) . .
O2 Cd1 N1 C11 86.6(5) 1_565 .
O1 Cd1 N1 C11 93.8(5) 1_565 .
O4 Cd1 N1 C11 -8.7(4) . .
C7 Cd1 N1 C11 88.6(5) 1_565 .
C1 Cd1 N1 C11 -34.1(5) . .
N1 C11 N2 N3 1.6(7) . .
C11 N2 N3 C12 -2.2(7) . .
C11 N2 N3 C13 -173.5(5) . .
N1 C12 N3 N2 2.0(7) . .
N1 C12 N3 C13 172.9(5) . .
C14 C13 N3 N2 -85.4(6) . .
C14 C13 N3 C12 104.6(6) . .
N6 C16 N4 N5 -1.5(6) . .
N6 C16 N4 Cd1 173.6(3) . .
N1 Cd1 N4 C16 31.4(5) . .
O3 Cd1 N4 C16 -76.5(5) . .
O2 Cd1 N4 C16 130.1(5) 1_565 .
O1 Cd1 N4 C16 -178.4(5) 1_565 .
O4 Cd1 N4 C16 -78.5(6) . .
C7 Cd1 N4 C16 158.7(5) 1_565 .
C1 Cd1 N4 C16 -76.1(5) . .
N1 Cd1 N4 N5 -154.3(4) . .
O3 Cd1 N4 N5 97.8(4) . .
O2 Cd1 N4 N5 -55.6(4) 1_565 .
O1 Cd1 N4 N5 -4.1(4) 1_565 .
O4 Cd1 N4 N5 95.8(4) . .
C7 Cd1 N4 N5 -27.1(4) 1_565 .
C1 Cd1 N4 N5 98.2(4) . .
N6 C17 N5 N4 -1.8(5) . .
C16 N4 N5 C17 2.1(6) . .
Cd1 N4 N5 C17 -173.3(3) . .
N5 C17 N6 C16 1.0(6) . .
N5 C17 N6 C18 -171.7(5) . .
N4 C16 N6 C17 0.3(6) . .
N4 C16 N6 C18 172.9(5) . .
C19 C18 N6 C17 54.0(7) . .
C19 C18 N6 C16 -118.1(6) . .
O2 C7 O1 Cd1 2.6(6) . 1_545
C5 C7 O1 Cd1 175.7(5) . 1_545
O1 C7 O2 Cd1 -2.7(6) . 1_545
C5 C7 O2 Cd1 -176.5(4) . 1_545
O4 C1 O3 Cd1 3.5(6) . .
C2 C1 O3 Cd1 -179.6(4) . .
N1 Cd1 O3 C1 73.6(4) . .
N4 Cd1 O3 C1 179.4(3) . .
O2 Cd1 O3 C1 -44.7(4) 1_565 .
O1 Cd1 O3 C1 -93.5(3) 1_565 .
O4 Cd1 O3 C1 -1.7(3) . .
C7 Cd1 O3 C1 -76.2(4) 1_565 .
O3 C1 O4 Cd1 -3.2(6) . .
C2 C1 O4 Cd1 179.8(5) . .
N1 Cd1 O4 C1 -109.1(4) . .
O3 Cd1 O4 C1 1.8(3) . .
N4 Cd1 O4 C1 4.2(5) . .
O2 Cd1 O4 C1 157.0(3) 1_565 .
O1 Cd1 O4 C1 100.9(4) 1_565 .
C7 Cd1 O4 C1 127.0(4) 1_565 .
